data_8102299
loop_
_publ_author_name
'Wen-Ying Zhang'
'Shuai Yuan'

_publ_section_title
;
 Crystal structure of tetraaqua-2,2'-bipyridinemanganese(II)
 4-(sulfonyl-glycine)benzoic acid, [Mn(H2O)4(C10H8N2)][C10H7NO6S]
;
_journal_issue 2
_journal_name_full 'Zeitschrift f\"ur Kristallographie - New Crystal Structures'
_journal_page_first 149
_journal_volume 223
_journal_year 2008
_chemical_formula_sum 'C19 H23 Mn N3 O10 S'
_chemical_formula_weight 540.40
_space_group_IT_number 2
_symmetry_cell_setting triclinic
_symmetry_space_group_name_Hall '-P 1'
_symmetry_space_group_name_H-M 'P -1'
_atom_sites_solution_hydrogens geom
_atom_sites_solution_primary direct
_atom_sites_solution_secondary difmap
_audit_creation_method SHELXL-97
_cell_angle_alpha 64.329(2)
_cell_angle_beta 73.977(2)
_cell_angle_gamma 86.683(2)
_cell_formula_units_Z 2
_cell_length_a 7.6391(11)
_cell_length_b 13.1605(18)
_cell_length_c 13.2450(18)
_cell_measurement_reflns_used 1798
_cell_measurement_temperature 273(2)
_cell_measurement_theta_max 22.87
_cell_measurement_theta_min 2.78
_cell_volume 1150.6(3)
_computing_cell_refinement 'Bruker SMART'
_computing_data_collection 'Bruker SMART'
_computing_data_reduction 'Bruker SAINT'
_computing_molecular_graphics 'Bruker SHELXTL'
_computing_publication_material 'Bruker SHELXTL'
_computing_structure_refinement 'SHELXL-97 (Sheldrick, 1997)'
_computing_structure_solution 'SHELXS-97 (Sheldrick, 1990)'
_diffrn_ambient_temperature 273(2)
_diffrn_measured_fraction_theta_full 0.987
_diffrn_measured_fraction_theta_max 0.987
_diffrn_measurement_device_type 'CCD area detector'
_diffrn_measurement_method 'phi and omega scans'
_diffrn_radiation_monochromator graphite
_diffrn_radiation_source 'fine-focus sealed tube'
_diffrn_radiation_type MoK\a
_diffrn_radiation_wavelength 0.71073
_diffrn_reflns_av_R_equivalents 0.0361
_diffrn_reflns_av_sigmaI/netI 0.0636
_diffrn_reflns_limit_h_max 9
_diffrn_reflns_limit_h_min -9
_diffrn_reflns_limit_k_max 17
_diffrn_reflns_limit_k_min -17
_diffrn_reflns_limit_l_max 17
_diffrn_reflns_limit_l_min -17
_diffrn_reflns_number 10295
_diffrn_reflns_theta_full 27.50
_diffrn_reflns_theta_max 27.50
_diffrn_reflns_theta_min 2.78
_exptl_absorpt_coefficient_mu 0.725
_exptl_absorpt_correction_T_max 0.9517
_exptl_absorpt_correction_T_min 0.8373
_exptl_absorpt_correction_type multi-scan
_exptl_absorpt_process_details SADABS
_exptl_crystal_colour yellow
_exptl_crystal_density_diffrn 1.560
_exptl_crystal_density_method 'not measured'
_exptl_crystal_description BLOCK
_exptl_crystal_F_000 558
_exptl_crystal_size_max 0.25
_exptl_crystal_size_mid 0.11
_exptl_crystal_size_min 0.07
_refine_diff_density_max 0.444
_refine_diff_density_min -0.426
_refine_diff_density_rms 0.066
_refine_ls_extinction_method none
_refine_ls_goodness_of_fit_ref 1.005
_refine_ls_hydrogen_treatment constr
_refine_ls_matrix_type full
_refine_ls_number_parameters 307
_refine_ls_number_reflns 5207
_refine_ls_number_restraints 12
_refine_ls_restrained_S_all 1.004
_refine_ls_R_factor_all 0.0806
_refine_ls_R_factor_gt 0.0453
_refine_ls_shift/su_max 0.000
_refine_ls_shift/su_mean 0.000
_refine_ls_structure_factor_coef Fsqd
_refine_ls_weighting_details 'calc w=1/[\s^2^(Fo^2^)+(0.0486P)^2^+0.0000P] where P=(Fo^2^+2Fc^2^)/3'
_refine_ls_weighting_scheme calc
_refine_ls_wR_factor_gt 0.0958
_refine_ls_wR_factor_ref 0.1145
_reflns_number_gt 3400
_reflns_number_total 5207
_reflns_threshold_expression >2sigma(I)
_cod_data_source_file 1267-2295.cff
_cod_data_source_block a
_cod_depositor_comments
;
The following automatic conversions were performed:
'_symmetry_cell_setting' value 'Triclinic' changed to 'triclinic'
according to '/home/saulius/struct/CIF-dictionaries/cif_core.dic'
dictionary named 'cif_core.dic' version 2.4.1 from
2010-06-29.

'_exptl_absorpt_correction_type' value 'MULTI-SCAN' changed
to 'multi-scan' according to
'/home/saulius/struct/CIF-dictionaries/cif_core.dic' dictionary named
'cif_core.dic' version 2.4.1 from
2010-06-29.

'_refine_ls_hydrogen_treatment' value 'CONSTR' changed to
'constr' according to '/home/saulius/struct/CIF-dictionaries/cif_core.dic'
dictionary named 'cif_core.dic' version 2.4.1 from 2010-06-29.

Automatic conversion script
Id: cif_fix_enum 1555 2011-01-17 13:19:09Z saulius 
;
_cod_original_sg_symbol_H-M P-1
_cod_database_code 8102299

loop_
_symmetry_equiv_pos_as_xyz
'x, y, z'
'-x, -y, -z'

loop_
_atom_site_label
_atom_site_type_symbol
_atom_site_fract_x
_atom_site_fract_y
_atom_site_fract_z
_atom_site_U_iso_or_equiv
_atom_site_adp_type
_atom_site_occupancy
_atom_site_symmetry_multiplicity
_atom_site_calc_flag
_atom_site_refinement_flags
_atom_site_disorder_assembly
_atom_site_disorder_group
Mn1 Mn 0.54232(6) 0.17591(3) 0.15991(4) 0.03134(14) Uani 1 1 d . . .
S1 S 0.71420(11) 0.45734(7) 0.35074(7) 0.0448(2) Uani 1 1 d . . .
O1 O 0.5022(3) 0.09534(19) 0.34370(17) 0.0576(7) Uani 1 1 d D . .
H1W H 0.5780 0.0528 0.3717 0.086 Uiso 1 1 d RD . .
H2W H 0.4210 0.1049 0.3948 0.086 Uiso 1 1 d RD . .
O2 O 0.2519(3) 0.17546(17) 0.1940(2) 0.0521(6) Uani 1 1 d D . .
H3W H 0.1838 0.1166 0.2314 0.078 Uiso 1 1 d RD . .
H4W H 0.1909 0.2321 0.1797 0.078 Uiso 1 1 d RD . .
O3 O 0.5491(3) 0.35657(15) 0.12061(17) 0.0415(5) Uani 1 1 d D . .
H5W H 0.6287 0.3988 0.0611 0.062 Uiso 1 1 d RD . .
H6W H 0.4482 0.3848 0.1219 0.062 Uiso 1 1 d RD . .
O4 O 0.8347(3) 0.18878(16) 0.14689(17) 0.0421(5) Uani 1 1 d D . .
H7W H 0.8788 0.2445 0.1483 0.063 Uiso 1 1 d RD . .
H8W H 0.8672 0.1295 0.1938 0.063 Uiso 1 1 d RD . .
O5 O 1.0288(3) -0.01122(16) 0.69788(18) 0.0466(5) Uani 1 1 d . . .
O6 O 1.2880(3) 0.06273(18) 0.55698(18) 0.0508(6) Uani 1 1 d . . .
O7 O 0.5244(3) 0.4199(2) 0.3942(2) 0.0652(7) Uani 1 1 d . . .
O8 O 0.7784(3) 0.55166(18) 0.3597(2) 0.0598(7) Uani 1 1 d . . .
O9 O 1.0265(3) 0.34511(17) 0.1659(2) 0.0476(5) Uani 1 1 d . . .
O10 O 1.2530(3) 0.47823(17) 0.0815(2) 0.0535(6) Uani 1 1 d . . .
N1 N 0.6210(3) 0.01597(19) 0.1367(2) 0.0366(6) Uani 1 1 d . . .
N2 N 0.6050(3) 0.21881(19) -0.0316(2) 0.0353(6) Uani 1 1 d . . .
N3 N 0.7712(3) 0.4874(2) 0.2128(2) 0.0413(6) Uani 1 1 d . . .
H3 H 0.6922 0.4769 0.1823 0.050 Uiso 1 1 calc R . .
C1 C 0.6210(5) -0.0870(3) 0.2243(3) 0.0506(9) Uani 1 1 d . . .
H1A H 0.5620 -0.0982 0.3002 0.061 Uiso 1 1 calc R . .
C2 C 0.7033(5) -0.1761(3) 0.2075(4) 0.0599(10) Uani 1 1 d . . .
H2A H 0.7002 -0.2458 0.2703 0.072 Uiso 1 1 calc R . .
C3 C 0.7899(5) -0.1595(3) 0.0959(4) 0.0666(11) Uani 1 1 d . . .
H3A H 0.8471 -0.2182 0.0817 0.080 Uiso 1 1 calc R . .
C4 C 0.7921(5) -0.0557(3) 0.0047(3) 0.0542(9) Uani 1 1 d . . .
H4A H 0.8511 -0.0438 -0.0714 0.065 Uiso 1 1 calc R . .
C5 C 0.7055(4) 0.0314(2) 0.0267(3) 0.0381(7) Uani 1 1 d . . .
C6 C 0.6994(4) 0.1449(2) -0.0667(3) 0.0351(7) Uani 1 1 d . . .
C7 C 0.7828(5) 0.1736(3) -0.1829(3) 0.0531(9) Uani 1 1 d . . .
H7 H 0.8500 0.1220 -0.2054 0.064 Uiso 1 1 calc R . .
C8 C 0.7653(5) 0.2804(3) -0.2659(3) 0.0609(10) Uani 1 1 d . . .
H8 H 0.8230 0.3017 -0.3445 0.073 Uiso 1 1 calc R . .
C9 C 0.6630(5) 0.3538(3) -0.2313(3) 0.0506(9) Uani 1 1 d . . .
H9 H 0.6457 0.4248 -0.2857 0.061 Uiso 1 1 calc R . .
C10 C 0.5858(4) 0.3205(2) -0.1141(3) 0.0415(7) Uani 1 1 d . . .
H10 H 0.5167 0.3710 -0.0906 0.050 Uiso 1 1 calc R . .
C11 C 1.1205(4) 0.0628(2) 0.6000(3) 0.0365(7) Uani 1 1 d . . .
C12 C 1.0217(4) 0.1602(2) 0.5332(2) 0.0346(7) Uani 1 1 d . . .
C13 C 0.8464(4) 0.1430(3) 0.5315(3) 0.0424(7) Uani 1 1 d . . .
H13 H 0.7898 0.0703 0.5700 0.051 Uiso 1 1 calc R . .
C14 C 0.7539(4) 0.2333(3) 0.4728(3) 0.0430(7) Uani 1 1 d . . .
H14 H 0.6375 0.2213 0.4692 0.052 Uiso 1 1 calc R . .
C15 C 0.8366(4) 0.3415(2) 0.4196(2) 0.0367(7) Uani 1 1 d . . .
C16 C 1.0119(4) 0.3596(3) 0.4211(3) 0.0442(8) Uani 1 1 d . . .
H16 H 1.0661 0.4327 0.3857 0.053 Uiso 1 1 calc R . .
C17 C 1.1064(4) 0.2689(2) 0.4755(3) 0.0426(8) Uani 1 1 d . . .
H17 H 1.2266 0.2804 0.4734 0.051 Uiso 1 1 calc R . .
C18 C 0.9562(4) 0.5324(2) 0.1408(3) 0.0400(7) Uani 1 1 d . . .
H18A H 1.0050 0.5738 0.1735 0.048 Uiso 1 1 calc R . .
H18B H 0.9510 0.5857 0.0634 0.048 Uiso 1 1 calc R . .
C19 C 1.0876(4) 0.4436(2) 0.1294(2) 0.0362(7) Uani 1 1 d . . .

loop_
_atom_site_aniso_label
_atom_site_aniso_U_11
_atom_site_aniso_U_22
_atom_site_aniso_U_33
_atom_site_aniso_U_23
_atom_site_aniso_U_13
_atom_site_aniso_U_12
Mn1 0.0292(2) 0.0284(2) 0.0327(3) -0.01081(19) -0.00783(18) 0.00500(17)
S1 0.0438(5) 0.0394(5) 0.0379(4) -0.0093(4) -0.0069(4) 0.0176(4)
O1 0.0488(13) 0.0752(16) 0.0303(12) -0.0110(11) -0.0078(10) 0.0295(12)
O2 0.0297(11) 0.0356(12) 0.0786(17) -0.0153(12) -0.0125(11) 0.0039(9)
O3 0.0363(11) 0.0334(11) 0.0464(13) -0.0124(10) -0.0075(10) 0.0033(9)
O4 0.0370(11) 0.0327(11) 0.0523(13) -0.0115(10) -0.0180(10) 0.0031(9)
O5 0.0414(12) 0.0340(11) 0.0459(13) -0.0012(10) -0.0110(10) 0.0012(9)
O6 0.0375(12) 0.0584(14) 0.0361(12) -0.0082(11) -0.0034(10) 0.0180(11)
O7 0.0343(13) 0.0654(16) 0.0597(16) -0.0040(13) 0.0000(11) 0.0169(11)
O8 0.0860(18) 0.0409(13) 0.0542(15) -0.0227(12) -0.0220(13) 0.0205(12)
O9 0.0401(12) 0.0341(12) 0.0671(15) -0.0222(11) -0.0123(11) 0.0029(9)
O10 0.0331(12) 0.0384(12) 0.0677(16) -0.0126(11) 0.0012(11) 0.0003(10)
N1 0.0363(14) 0.0270(12) 0.0457(15) -0.0129(11) -0.0155(12) 0.0037(10)
N2 0.0381(14) 0.0318(13) 0.0371(14) -0.0145(11) -0.0132(11) 0.0038(11)
N3 0.0325(14) 0.0466(15) 0.0396(15) -0.0129(12) -0.0135(11) 0.0116(11)
C1 0.059(2) 0.0328(18) 0.056(2) -0.0110(16) -0.0225(18) 0.0015(15)
C2 0.063(2) 0.0286(18) 0.089(3) -0.0155(19) -0.040(2) 0.0088(16)
C3 0.070(3) 0.043(2) 0.112(4) -0.046(2) -0.048(3) 0.0272(18)
C4 0.056(2) 0.050(2) 0.071(3) -0.038(2) -0.0215(19) 0.0177(17)
C5 0.0344(16) 0.0382(17) 0.051(2) -0.0254(15) -0.0162(15) 0.0062(13)
C6 0.0311(15) 0.0387(17) 0.0411(17) -0.0209(14) -0.0127(13) 0.0037(13)
C7 0.056(2) 0.066(2) 0.043(2) -0.0315(19) -0.0124(17) 0.0165(18)
C8 0.067(2) 0.072(3) 0.035(2) -0.0176(19) -0.0112(18) 0.005(2)
C9 0.056(2) 0.047(2) 0.042(2) -0.0072(16) -0.0209(17) -0.0008(17)
C10 0.0466(18) 0.0338(17) 0.0434(19) -0.0126(14) -0.0193(15) 0.0064(14)
C11 0.0401(17) 0.0355(16) 0.0338(16) -0.0141(14) -0.0126(14) 0.0086(13)
C12 0.0333(16) 0.0357(16) 0.0286(15) -0.0093(13) -0.0075(12) 0.0044(12)
C13 0.0410(18) 0.0332(16) 0.0464(19) -0.0106(14) -0.0137(15) 0.0020(13)
C14 0.0336(16) 0.0430(18) 0.0467(19) -0.0126(15) -0.0147(14) 0.0045(14)
C15 0.0384(17) 0.0331(16) 0.0301(16) -0.0079(13) -0.0073(13) 0.0049(13)
C16 0.0416(18) 0.0345(17) 0.0438(19) -0.0066(14) -0.0091(15) -0.0017(14)
C17 0.0297(16) 0.0374(17) 0.0433(18) -0.0031(14) -0.0076(14) -0.0003(13)
C18 0.0441(18) 0.0300(15) 0.0354(17) -0.0067(13) -0.0089(14) 0.0071(13)
C19 0.0390(17) 0.0325(16) 0.0315(16) -0.0099(13) -0.0093(13) 0.0077(13)

loop_
_atom_type_symbol
_atom_type_description
_atom_type_scat_dispersion_real
_atom_type_scat_dispersion_imag
_atom_type_scat_source
C C 0.0033 0.0016 'International Tables Vol C Tables 4.2.6.8 and 6.1.1.4'
H H 0.0000 0.0000 'International Tables Vol C Tables 4.2.6.8 and 6.1.1.4'
N N 0.0061 0.0033 'International Tables Vol C Tables 4.2.6.8 and 6.1.1.4'
O O 0.0106 0.0060 'International Tables Vol C Tables 4.2.6.8 and 6.1.1.4'
S S 0.1246 0.1234 'International Tables Vol C Tables 4.2.6.8 and 6.1.1.4'
Mn Mn 0.3368 0.7283 'International Tables Vol C Tables 4.2.6.8 and 6.1.1.4'

loop_
_geom_angle_atom_site_label_1
_geom_angle_atom_site_label_2
_geom_angle_atom_site_label_3
_geom_angle
_geom_angle_site_symmetry_1
_geom_angle_site_symmetry_3
_geom_angle_publ_flag
O1 Mn1 O2 87.77(8) . . ?
O1 Mn1 O4 85.72(8) . . ?
O2 Mn1 O4 170.03(8) . . ?
O1 Mn1 O3 102.62(8) . . ?
O2 Mn1 O3 88.51(7) . . ?
O4 Mn1 O3 85.55(7) . . ?
O1 Mn1 N2 165.80(9) . . ?
O2 Mn1 N2 96.58(9) . . ?
O4 Mn1 N2 91.54(8) . . ?
O3 Mn1 N2 91.03(8) . . ?
O1 Mn1 N1 94.12(9) . . ?
O2 Mn1 N1 105.91(8) . . ?
O4 Mn1 N1 82.12(8) . . ?
O3 Mn1 N1 158.39(8) . . ?
N2 Mn1 N1 71.70(8) . . ?
O8 S1 O7 121.26(15) . . ?
O8 S1 N3 106.68(14) . . ?
O7 S1 N3 105.83(14) . . ?
O8 S1 C15 107.00(14) . . ?
O7 S1 C15 107.65(13) . . ?
N3 S1 C15 107.80(13) . . ?
Mn1 O1 H1W 120.3 . . ?
Mn1 O1 H2W 127.9 . . ?
H1W O1 H2W 111.6 . . ?
Mn1 O2 H3W 122.8 . . ?
Mn1 O2 H4W 126.2 . . ?
H3W O2 H4W 110.6 . . ?
Mn1 O3 H5W 116.3 . . ?
Mn1 O3 H6W 114.9 . . ?
H5W O3 H6W 110.2 . . ?
Mn1 O4 H7W 119.9 . . ?
Mn1 O4 H8W 112.1 . . ?
H7W O4 H8W 109.3 . . ?
C5 N1 C1 117.9(3) . . ?
C5 N1 Mn1 115.85(18) . . ?
C1 N1 Mn1 125.0(2) . . ?
C10 N2 C6 117.8(3) . . ?
C10 N2 Mn1 124.3(2) . . ?
C6 N2 Mn1 116.66(18) . . ?
C18 N3 S1 119.9(2) . . ?
C18 N3 H3 120.0 . . ?
S1 N3 H3 120.0 . . ?
N1 C1 C2 123.6(3) . . ?
N1 C1 H1A 118.2 . . ?
C2 C1 H1A 118.2 . . ?
C3 C2 C1 118.1(3) . . ?
C3 C2 H2A 120.9 . . ?
C1 C2 H2A 120.9 . . ?
C2 C3 C4 119.8(3) . . ?
C2 C3 H3A 120.1 . . ?
C4 C3 H3A 120.1 . . ?
C3 C4 C5 119.7(4) . . ?
C3 C4 H4A 120.2 . . ?
C5 C4 H4A 120.2 . . ?
N1 C5 C4 120.9(3) . . ?
N1 C5 C6 116.1(2) . . ?
C4 C5 C6 122.9(3) . . ?
N2 C6 C7 121.6(3) . . ?
N2 C6 C5 115.8(3) . . ?
C7 C6 C5 122.6(3) . . ?
C6 C7 C8 119.2(3) . . ?
C6 C7 H7 120.4 . . ?
C8 C7 H7 120.4 . . ?
C9 C8 C7 119.4(3) . . ?
C9 C8 H8 120.3 . . ?
C7 C8 H8 120.3 . . ?
C8 C9 C10 118.4(3) . . ?
C8 C9 H9 120.8 . . ?
C10 C9 H9 120.8 . . ?
N2 C10 C9 123.4(3) . . ?
N2 C10 H10 118.3 . . ?
C9 C10 H10 118.3 . . ?
O6 C11 O5 124.6(3) . . ?
O6 C11 C12 117.8(3) . . ?
O5 C11 C12 117.5(3) . . ?
C13 C12 C17 119.8(3) . . ?
C13 C12 C11 120.6(3) . . ?
C17 C12 C11 119.6(3) . . ?
C12 C13 C14 120.4(3) . . ?
C12 C13 H13 119.8 . . ?
C14 C13 H13 119.8 . . ?
C15 C14 C13 119.4(3) . . ?
C15 C14 H14 120.3 . . ?
C13 C14 H14 120.3 . . ?
C16 C15 C14 120.6(3) . . ?
C16 C15 S1 120.1(2) . . ?
C14 C15 S1 119.3(2) . . ?
C15 C16 C17 119.8(3) . . ?
C15 C16 H16 120.1 . . ?
C17 C16 H16 120.1 . . ?
C16 C17 C12 119.9(3) . . ?
C16 C17 H17 120.0 . . ?
C12 C17 H17 120.0 . . ?
N3 C18 C19 114.8(2) . . ?
N3 C18 H18A 108.6 . . ?
C19 C18 H18A 108.6 . . ?
N3 C18 H18B 108.6 . . ?
C19 C18 H18B 108.6 . . ?
H18A C18 H18B 107.5 . . ?
O9 C19 O10 124.9(3) . . ?
O9 C19 C18 119.2(3) . . ?
O10 C19 C18 115.9(3) . . ?

loop_
_geom_bond_atom_site_label_1
_geom_bond_atom_site_label_2
_geom_bond_distance
_geom_bond_site_symmetry_2
_geom_bond_publ_flag
Mn1 O1 2.129(2) . ?
Mn1 O2 2.138(2) . ?
Mn1 O4 2.2028(19) . ?
Mn1 O3 2.2030(19) . ?
Mn1 N2 2.258(2) . ?
Mn1 N1 2.280(2) . ?
S1 O8 1.423(2) . ?
S1 O7 1.433(2) . ?
S1 N3 1.624(3) . ?
S1 C15 1.769(3) . ?
O1 H1W 0.8282 . ?
O1 H2W 0.8315 . ?
O2 H3W 0.8295 . ?
O2 H4W 0.8341 . ?
O3 H5W 0.8336 . ?
O3 H6W 0.8347 . ?
O4 H7W 0.8334 . ?
O4 H8W 0.8367 . ?
O5 C11 1.266(3) . ?
O6 C11 1.249(3) . ?
O9 C19 1.239(3) . ?
O10 C19 1.257(3) . ?
N1 C5 1.349(4) . ?
N1 C1 1.349(4) . ?
N2 C10 1.344(3) . ?
N2 C6 1.345(3) . ?
N3 C18 1.456(4) . ?
N3 H3 0.8600 . ?
C1 C2 1.372(5) . ?
C1 H1A 0.9300 . ?
C2 C3 1.367(5) . ?
C2 H2A 0.9300 . ?
C3 C4 1.373(5) . ?
C3 H3A 0.9300 . ?
C4 C5 1.390(4) . ?
C4 H4A 0.9300 . ?
C5 C6 1.479(4) . ?
C6 C7 1.378(4) . ?
C7 C8 1.387(5) . ?
C7 H7 0.9300 . ?
C8 C9 1.360(5) . ?
C8 H8 0.9300 . ?
C9 C10 1.373(4) . ?
C9 H9 0.9300 . ?
C10 H10 0.9300 . ?
C11 C12 1.506(4) . ?
C12 C13 1.379(4) . ?
C12 C17 1.391(4) . ?
C13 C14 1.387(4) . ?
C13 H13 0.9300 . ?
C14 C15 1.382(4) . ?
C14 H14 0.9300 . ?
C15 C16 1.381(4) . ?
C16 C17 1.382(4) . ?
C16 H16 0.9300 . ?
C17 H17 0.9300 . ?
C18 C19 1.525(4) . ?
C18 H18A 0.9700 . ?
C18 H18B 0.9700 . ?

loop_
_geom_hbond_atom_site_label_D
_geom_hbond_atom_site_label_H
_geom_hbond_atom_site_label_A
_geom_hbond_distance_DH
_geom_hbond_distance_HA
_geom_hbond_distance_DA
_geom_hbond_angle_DHA
_geom_hbond_site_symmetry_A
N3 H3 O3 0.86 2.49 3.262(3) 150.3 .
O3 H6W O10 0.83 1.92 2.730(3) 164.0 1_455
O4 H8W O5 0.84 1.91 2.741(3) 169.9 2_756
O2 H3W O5 0.83 1.93 2.735(3) 162.6 2_656
O2 H4W O9 0.83 1.87 2.698(3) 171.6 1_455
O1 H1W O6 0.83 1.83 2.652(3) 169.1 2_756
O3 H5W O10 0.83 1.89 2.699(3) 162.2 2_765
O4 H7W O9 0.83 1.91 2.728(3) 164.9 .
O1 H2W O6 0.83 1.94 2.706(3) 151.7 1_455

loop_
_geom_torsion_atom_site_label_1
_geom_torsion_atom_site_label_2
_geom_torsion_atom_site_label_3
_geom_torsion_atom_site_label_4
_geom_torsion
_geom_torsion_site_symmetry_1
_geom_torsion_site_symmetry_2
_geom_torsion_site_symmetry_3
_geom_torsion_site_symmetry_4
_geom_torsion_publ_flag
O1 Mn1 N1 C5 -163.5(2) . . . . ?
O2 Mn1 N1 C5 107.7(2) . . . . ?
O4 Mn1 N1 C5 -78.4(2) . . . . ?
O3 Mn1 N1 C5 -22.6(3) . . . . ?
N2 Mn1 N1 C5 15.87(19) . . . . ?
O1 Mn1 N1 C1 3.4(2) . . . . ?
O2 Mn1 N1 C1 -85.5(2) . . . . ?
O4 Mn1 N1 C1 88.5(2) . . . . ?
O3 Mn1 N1 C1 144.3(2) . . . . ?
N2 Mn1 N1 C1 -177.2(2) . . . . ?
O1 Mn1 N2 C10 178.6(3) . . . . ?
O2 Mn1 N2 C10 71.4(2) . . . . ?
O4 Mn1 N2 C10 -102.8(2) . . . . ?
O3 Mn1 N2 C10 -17.3(2) . . . . ?
N1 Mn1 N2 C10 176.0(2) . . . . ?
O1 Mn1 N2 C6 -14.6(5) . . . . ?
O2 Mn1 N2 C6 -121.8(2) . . . . ?
O4 Mn1 N2 C6 64.0(2) . . . . ?
O3 Mn1 N2 C6 149.6(2) . . . . ?
N1 Mn1 N2 C6 -17.16(19) . . . . ?
O8 S1 N3 C18 47.4(2) . . . . ?
O7 S1 N3 C18 177.8(2) . . . . ?
C15 S1 N3 C18 -67.2(2) . . . . ?
C5 N1 C1 C2 0.5(4) . . . . ?
Mn1 N1 C1 C2 -166.1(2) . . . . ?
N1 C1 C2 C3 0.0(5) . . . . ?
C1 C2 C3 C4 -0.1(5) . . . . ?
C2 C3 C4 C5 -0.2(5) . . . . ?
C1 N1 C5 C4 -0.9(4) . . . . ?
Mn1 N1 C5 C4 167.0(2) . . . . ?
C1 N1 C5 C6 178.9(2) . . . . ?
Mn1 N1 C5 C6 -13.2(3) . . . . ?
C3 C4 C5 N1 0.7(5) . . . . ?
C3 C4 C5 C6 -179.0(3) . . . . ?
C10 N2 C6 C7 3.5(4) . . . . ?
Mn1 N2 C6 C7 -164.2(2) . . . . ?
C10 N2 C6 C5 -175.8(2) . . . . ?
Mn1 N2 C6 C5 16.5(3) . . . . ?
N1 C5 C6 N2 -2.0(4) . . . . ?
C4 C5 C6 N2 177.8(3) . . . . ?
N1 C5 C6 C7 178.7(3) . . . . ?
C4 C5 C6 C7 -1.5(5) . . . . ?
N2 C6 C7 C8 -1.6(5) . . . . ?
C5 C6 C7 C8 177.6(3) . . . . ?
C6 C7 C8 C9 -1.4(5) . . . . ?
C7 C8 C9 C10 2.4(5) . . . . ?
C6 N2 C10 C9 -2.5(4) . . . . ?
Mn1 N2 C10 C9 164.2(2) . . . . ?
C8 C9 C10 N2 -0.5(5) . . . . ?
O6 C11 C12 C13 143.2(3) . . . . ?
O5 C11 C12 C13 -39.2(4) . . . . ?
O6 C11 C12 C17 -38.6(4) . . . . ?
O5 C11 C12 C17 139.0(3) . . . . ?
C17 C12 C13 C14 -0.1(5) . . . . ?
C11 C12 C13 C14 178.1(3) . . . . ?
C12 C13 C14 C15 -2.5(5) . . . . ?
C13 C14 C15 C16 2.3(5) . . . . ?
C13 C14 C15 S1 -176.9(2) . . . . ?
O8 S1 C15 C16 -29.5(3) . . . . ?
O7 S1 C15 C16 -161.3(3) . . . . ?
N3 S1 C15 C16 85.0(3) . . . . ?
O8 S1 C15 C14 149.7(3) . . . . ?
O7 S1 C15 C14 17.9(3) . . . . ?
N3 S1 C15 C14 -95.8(3) . . . . ?
C14 C15 C16 C17 0.5(5) . . . . ?
S1 C15 C16 C17 179.7(2) . . . . ?
C15 C16 C17 C12 -3.1(5) . . . . ?
C13 C12 C17 C16 2.9(5) . . . . ?
C11 C12 C17 C16 -175.3(3) . . . . ?
S1 N3 C18 C19 92.9(3) . . . . ?
N3 C18 C19 O9 10.1(4) . . . . ?
N3 C18 C19 O10 -170.5(3) . . . . ?
